data_4079951
loop_
_publ_author_name
'Przyojski, Jacob A.'
'Arman, Hadi D.'
'Tonzetich, Zachary J.'

_publ_section_title
;
 NHC Complexes of Cobalt(II) Relevant to Catalytic C--C Coupling Reactions
;
_journal_issue 3
_journal_name_full Organometallics
_journal_page_first 723
_journal_paper_doi 10.1021/om3010756
_journal_volume 32
_journal_year 2013
_chemical_formula_moiety 'C35 H57 Co N2 Si2'
_chemical_formula_sum 'C35 H57 Co N2 Si2'
_chemical_formula_weight 620.94
_chemical_name_systematic
; 
 ? 
;
_space_group_IT_number 15
_symmetry_cell_setting monoclinic
_symmetry_space_group_name_Hall '-C 2yc'
_symmetry_space_group_name_H-M 'C 1 2/c 1'
_atom_sites_solution_hydrogens geom
_atom_sites_solution_primary direct
_atom_sites_solution_secondary difmap
_audit_creation_method SHELXL-97
_cell_angle_alpha 90.00
_cell_angle_beta 102.57(3)
_cell_angle_gamma 90.00
_cell_formula_units_Z 4
_cell_length_a 10.709(2)
_cell_length_b 19.528(4)
_cell_length_c 19.484(4)
_cell_measurement_reflns_used 9716
_cell_measurement_temperature 98(2)
_cell_measurement_theta_max 27.4
_cell_measurement_theta_min 3.1
_cell_volume 3976.9(14)
_computing_cell_refinement
;
CrystalClear-SM Expert 2.0 r5 (Rigaku, 2010)
;
_computing_data_collection
;
CrystalClear-SM Expert 2.0 r5 (Rigaku, 2010)
;
_computing_data_reduction
;
CrystalClear-SM Expert 2.0 r5 (Rigaku, 2010)
;
_computing_publication_material 'publCIF (Westrip, 2010)'
_computing_structure_refinement 'SHELXL-97 (Sheldrick, 1997)'
_computing_structure_solution 'SHELXS-97 (Sheldrick, 1990)'
_diffrn_ambient_temperature 98(2)
_diffrn_detector_area_resol_mean 28.5714
_diffrn_measured_fraction_theta_full 0.998
_diffrn_measured_fraction_theta_max 0.998
_diffrn_measurement_device_type
;
Saturn724 (2x2 bin mode)
;
_diffrn_measurement_method \w
_diffrn_radiation_monochromator graphite
_diffrn_radiation_source 'sealed tube'
_diffrn_radiation_type MoK\a
_diffrn_radiation_wavelength 0.71073
_diffrn_reflns_av_R_equivalents 0.0220
_diffrn_reflns_av_sigmaI/netI 0.0235
_diffrn_reflns_limit_h_max 12
_diffrn_reflns_limit_h_min -13
_diffrn_reflns_limit_k_max 24
_diffrn_reflns_limit_k_min -24
_diffrn_reflns_limit_l_max 23
_diffrn_reflns_limit_l_min -23
_diffrn_reflns_number 11239
_diffrn_reflns_reduction_process 'Lp corrections applied'
_diffrn_reflns_theta_full 26.00
_diffrn_reflns_theta_max 26.00
_diffrn_reflns_theta_min 2.99
_diffrn_standards_decay_% <1
_diffrn_standards_interval_count 0
_diffrn_standards_number 0
_exptl_absorpt_coefficient_mu 0.514
_exptl_absorpt_correction_T_max 1.000
_exptl_absorpt_correction_T_min 0.817
_exptl_absorpt_correction_type multi-scan
_exptl_absorpt_process_details 'ABSCOR (Higashi, 1995)'
_exptl_crystal_colour yellow
_exptl_crystal_density_diffrn 1.037
_exptl_crystal_density_method 'not measured'
_exptl_crystal_description platelet
_exptl_crystal_F_000 1344
_exptl_crystal_size_max 0.30
_exptl_crystal_size_mid 0.25
_exptl_crystal_size_min 0.09
_refine_diff_density_max 0.902
_refine_diff_density_min -0.717
_refine_diff_density_rms 0.065
_refine_ls_extinction_method none
_refine_ls_goodness_of_fit_ref 1.024
_refine_ls_hydrogen_treatment mixed
_refine_ls_matrix_type full
_refine_ls_number_parameters 209
_refine_ls_number_reflns 3905
_refine_ls_number_restraints 0
_refine_ls_restrained_S_all 1.024
_refine_ls_R_factor_all 0.0494
_refine_ls_R_factor_gt 0.0451
_refine_ls_shift/su_max 0.000
_refine_ls_shift/su_mean 0.000
_refine_ls_structure_factor_coef Fsqd
_refine_ls_weighting_details 'calc w=1/[\s^2^(Fo^2^)+(0.0700P)^2^+8.0000P] where P=(Fo^2^+2Fc^2^)/3'
_refine_ls_weighting_scheme calc
_refine_ls_wR_factor_gt 0.1231
_refine_ls_wR_factor_ref 0.1267
_reflns_number_gt 3542
_reflns_number_total 3905
_reflns_threshold_expression >2sigma(I)
_cod_data_source_file om3010756_si_002.cif
_cod_data_source_block '[Co(CH2TMS)2(IPr)]'
_cod_original_cell_volume 3977.1(14)
_cod_original_sg_symbol_H-M C2/c
_cod_database_code 4079951

loop_
_symmetry_equiv_pos_as_xyz
'x, y, z'
'-x, y, -z+1/2'
'x+1/2, y+1/2, z'
'-x+1/2, y+1/2, -z+1/2'
'-x, -y, -z'
'x, -y, z-1/2'
'-x+1/2, -y+1/2, -z'
'x+1/2, -y+1/2, z-1/2'

loop_
_atom_site_label
_atom_site_type_symbol
_atom_site_fract_x
_atom_site_fract_y
_atom_site_fract_z
_atom_site_U_iso_or_equiv
_atom_site_adp_type
_atom_site_occupancy
_atom_site_symmetry_multiplicity
_atom_site_calc_flag
_atom_site_refinement_flags
_atom_site_disorder_assembly
_atom_site_disorder_group
Co1 Co 0.5000 0.023218(19) 0.2500 0.02093(14) Uani 1 2 d S . .
Si1 Si 0.26135(6) -0.08437(4) 0.17790(3) 0.03328(18) Uani 1 1 d . . .
C1 C 0.5000 0.13061(14) 0.2500 0.0198(5) Uani 1 2 d S . .
H1A H 0.5000 0.0830 0.2500 0.024 Uiso 1 2 calc SR . .
N1 N 0.45347(17) 0.17361(9) 0.19258(9) 0.0230(4) Uani 1 1 d . . .
C2 C 0.4713(2) 0.24189(11) 0.21364(12) 0.0307(5) Uani 1 1 d . . .
C15 C 0.3919(3) -0.02833(13) 0.16245(13) 0.0368(6) Uani 1 1 d . . .
C3 C 0.3923(2) 0.15186(10) 0.11794(11) 0.0227(4) Uani 1 1 d . . .
C12 C 0.6146(2) 0.13648(12) 0.09013(13) 0.0316(5) Uani 1 1 d . . .
H12A H 0.6397 0.1496 0.1398 0.038 Uiso 1 1 calc R . .
C8 C 0.4693(2) 0.13281(11) 0.06918(11) 0.0257(4) Uani 1 1 d . . .
C4 C 0.2581(2) 0.15126(13) 0.09821(12) 0.0298(5) Uani 1 1 d . A .
C7 C 0.4070(2) 0.11041(13) -0.00148(13) 0.0364(5) Uani 1 1 d . . .
H7A H 0.4566 0.0978 -0.0331 0.044 Uiso 1 1 calc R . .
C5 C 0.2015(2) 0.12819(15) 0.02709(13) 0.0402(6) Uani 1 1 d . . .
H5A H 0.1128 0.1268 0.0131 0.048 Uiso 1 1 calc R . .
C9 C 0.1772(2) 0.17444(15) 0.15184(15) 0.0416(6) Uani 1 1 d . . .
C6 C 0.2748(3) 0.10773(16) -0.02197(13) 0.0428(6) Uani 1 1 d . . .
H6A H 0.2350 0.0929 -0.0668 0.051 Uiso 1 1 calc R . .
C17 C 0.1194(3) -0.08553(17) 0.09770(15) 0.0470(7) Uani 1 1 d . . .
H17A H 0.1502 -0.0947 0.0559 0.070 Uiso 1 1 calc R . .
H17B H 0.0772 -0.0419 0.0934 0.070 Uiso 1 1 calc R . .
H17C H 0.0600 -0.1206 0.1039 0.070 Uiso 1 1 calc R . .
C14 C 0.6756(3) 0.06793(15) 0.0802(2) 0.0541(8) Uani 1 1 d . . .
H14A H 0.6463 0.0339 0.1086 0.081 Uiso 1 1 calc R . .
H14B H 0.7669 0.0719 0.0941 0.081 Uiso 1 1 calc R . .
H14C H 0.6519 0.0547 0.0316 0.081 Uiso 1 1 calc R . .
C16 C 0.2018(4) -0.0664(2) 0.26280(18) 0.0674(10) Uani 1 1 d . . .
H16A H 0.1696 -0.0205 0.2616 0.101 Uiso 1 1 calc R . .
H16B H 0.2715 -0.0718 0.3028 0.101 Uiso 1 1 calc R . .
H16C H 0.1349 -0.0981 0.2662 0.101 Uiso 1 1 calc R . .
C13 C 0.6634(3) 0.19235(15) 0.04467(18) 0.0499(7) Uani 1 1 d . . .
H13A H 0.6252 0.2356 0.0513 0.075 Uiso 1 1 calc R . .
H13B H 0.6403 0.1797 -0.0041 0.075 Uiso 1 1 calc R . .
H13C H 0.7548 0.1960 0.0589 0.075 Uiso 1 1 calc R . .
C18 C 0.3194(3) -0.17656(18) 0.1900(2) 0.0715(11) Uani 1 1 d . . .
H18A H 0.3511 -0.1906 0.1498 0.107 Uiso 1 1 calc R . .
H18B H 0.2497 -0.2057 0.1949 0.107 Uiso 1 1 calc R . .
H18C H 0.3867 -0.1799 0.2314 0.107 Uiso 1 1 calc R . .
C11A C 0.1525(5) 0.1124(3) 0.1978(3) 0.0618(14) Uani 0.65 1 d P A 1
H11A H 0.2159 0.0778 0.1974 0.093 Uiso 0.65 1 calc PR A 1
H11B H 0.0690 0.0939 0.1789 0.093 Uiso 0.65 1 calc PR A 1
H11C H 0.1572 0.1275 0.2452 0.093 Uiso 0.65 1 calc PR A 1
C10A C 0.0649(5) 0.2161(3) 0.1204(3) 0.0595(13) Uani 0.65 1 d P A 1
H10A H -0.0113 0.1891 0.1164 0.089 Uiso 0.65 1 calc PR A 1
H10B H 0.0722 0.2313 0.0746 0.089 Uiso 0.65 1 calc PR A 1
H10C H 0.0604 0.2551 0.1498 0.089 Uiso 0.65 1 calc PR A 1
C11B C 0.0554(7) 0.1229(6) 0.1432(5) 0.065(3) Uani 0.35 1 d P A 2
H11D H 0.0841 0.0787 0.1615 0.097 Uiso 0.35 1 calc PR A 2
H11E H 0.0148 0.1189 0.0943 0.097 Uiso 0.35 1 calc PR A 2
H11F H -0.0047 0.1409 0.1686 0.097 Uiso 0.35 1 calc PR A 2
C10B C 0.1302(9) 0.2512(5) 0.1212(5) 0.049(2) Uani 0.35 1 d P A 2
H10D H 0.2032 0.2807 0.1259 0.073 Uiso 0.35 1 calc PR A 2
H10E H 0.0718 0.2697 0.1473 0.073 Uiso 0.35 1 calc PR A 2
H10F H 0.0883 0.2477 0.0725 0.073 Uiso 0.35 1 calc PR A 2
H2A H 0.446(3) 0.2780(17) 0.1784(18) 0.058 Uiso 1 1 d . . .
H15A H 0.449(3) -0.0593(18) 0.1413(18) 0.058 Uiso 1 1 d . . .
H15B H 0.362(3) 0.0042(19) 0.1256(19) 0.058 Uiso 1 1 d . . .

loop_
_atom_site_aniso_label
_atom_site_aniso_U_11
_atom_site_aniso_U_22
_atom_site_aniso_U_33
_atom_site_aniso_U_23
_atom_site_aniso_U_13
_atom_site_aniso_U_12
Co1 0.0214(2) 0.0206(2) 0.0199(2) 0.000 0.00268(15) 0.000
Si1 0.0241(3) 0.0450(4) 0.0281(3) 0.0074(3) -0.0001(3) -0.0086(3)
C1 0.0167(13) 0.0209(13) 0.0202(13) 0.000 0.0007(10) 0.000
N1 0.0236(9) 0.0226(8) 0.0203(9) 0.0006(7) -0.0009(7) 0.0017(7)
C2 0.0398(13) 0.0215(10) 0.0270(12) 0.0010(9) -0.0011(10) 0.0015(9)
C15 0.0485(15) 0.0368(13) 0.0248(12) -0.0033(10) 0.0074(11) -0.0204(11)
C3 0.0230(10) 0.0243(10) 0.0178(9) 0.0006(8) -0.0018(8) 0.0018(8)
C12 0.0223(11) 0.0360(12) 0.0367(13) 0.0057(10) 0.0068(9) -0.0024(9)
C8 0.0235(10) 0.0270(10) 0.0264(11) 0.0020(8) 0.0049(8) -0.0013(8)
C4 0.0223(11) 0.0413(12) 0.0244(11) 0.0017(9) 0.0015(8) 0.0048(9)
C7 0.0380(13) 0.0466(14) 0.0271(12) -0.0074(10) 0.0128(10) -0.0032(11)
C5 0.0223(11) 0.0627(17) 0.0308(13) -0.0021(12) -0.0050(10) 0.0002(11)
C9 0.0292(13) 0.0561(16) 0.0414(14) -0.0010(12) 0.0119(11) 0.0109(11)
C6 0.0395(14) 0.0634(17) 0.0215(12) -0.0112(11) -0.0019(10) -0.0065(12)
C17 0.0300(13) 0.0649(18) 0.0418(15) 0.0038(13) -0.0017(11) -0.0019(12)
C14 0.0341(14) 0.0409(15) 0.091(2) 0.0190(15) 0.0230(15) 0.0074(12)
C16 0.062(2) 0.100(3) 0.0452(18) -0.0112(18) 0.0223(16) -0.026(2)
C13 0.0325(14) 0.0410(14) 0.075(2) 0.0211(14) 0.0102(13) -0.0067(11)
C18 0.0470(19) 0.0545(19) 0.106(3) 0.030(2) 0.0004(19) -0.0079(15)
C11A 0.054(3) 0.072(3) 0.069(3) 0.006(3) 0.034(3) 0.008(3)
C10A 0.045(3) 0.073(4) 0.060(3) 0.003(3) 0.010(2) 0.028(3)
C11B 0.022(4) 0.130(9) 0.051(5) -0.028(5) 0.024(4) -0.027(5)
C10B 0.037(5) 0.057(5) 0.052(5) -0.011(4) 0.012(4) 0.021(4)

loop_
_atom_type_symbol
_atom_type_description
_atom_type_scat_dispersion_real
_atom_type_scat_dispersion_imag
_atom_type_scat_source
C C 0.0033 0.0016 'International Tables Vol C Tables 4.2.6.8 and 6.1.1.4'
H H 0.0000 0.0000 'International Tables Vol C Tables 4.2.6.8 and 6.1.1.4'
N N 0.0061 0.0033 'International Tables Vol C Tables 4.2.6.8 and 6.1.1.4'
Si Si 0.0817 0.0704 'International Tables Vol C Tables 4.2.6.8 and 6.1.1.4'
Co Co 0.3494 0.9721 'International Tables Vol C Tables 4.2.6.8 and 6.1.1.4'

loop_
_geom_angle_atom_site_label_1
_geom_angle_atom_site_label_2
_geom_angle_atom_site_label_3
_geom_angle
_geom_angle_site_symmetry_1
_geom_angle_site_symmetry_3
C1 Co1 C15 118.67(8) . 2_655
C1 Co1 C15 118.67(8) . .
C15 Co1 C15 122.66(16) 2_655 .
C15 Si1 C18 109.97(15) . .
C15 Si1 C17 111.43(13) . .
C18 Si1 C17 105.55(16) . .
C15 Si1 C16 115.72(14) . .
C18 Si1 C16 103.04(19) . .
C17 Si1 C16 110.33(15) . .
N1 C1 N1 106.3(2) 2_655 .
N1 C1 Co1 126.83(12) 2_655 .
N1 C1 Co1 126.83(12) . .
N1 C1 H1A 126.8 2_655 .
N1 C1 H1A 126.8 . .
C2 N1 C1 109.61(18) . .
C2 N1 C3 123.46(17) . .
C1 N1 C3 126.93(17) . .
N1 C2 C2 107.21(12) . 2_655
N1 C2 H2A 119(2) . .
C2 C2 H2A 134(2) 2_655 .
Si1 C15 Co1 117.00(12) . .
Si1 C15 H15A 104.8(19) . .
Co1 C15 H15A 110(2) . .
Si1 C15 H15B 112(2) . .
Co1 C15 H15B 109(2) . .
H15A C15 H15B 103(3) . .
C4 C3 C8 121.15(19) . .
C4 C3 N1 117.79(18) . .
C8 C3 N1 121.06(18) . .
C14 C12 C8 111.5(2) . .
C14 C12 C13 109.6(2) . .
C8 C12 C13 109.2(2) . .
C14 C12 H12A 108.8 . .
C8 C12 H12A 108.8 . .
C13 C12 H12A 108.8 . .
C3 C8 C7 119.4(2) . .
C3 C8 C12 120.7(2) . .
C7 C8 C12 119.9(2) . .
C3 C4 C5 116.8(2) . .
C3 C4 C9 119.8(2) . .
C5 C4 C9 123.3(2) . .
C6 C7 C8 120.8(2) . .
C6 C7 H7A 119.6 . .
C8 C7 H7A 119.6 . .
C6 C5 C4 123.4(2) . .
C6 C5 H5A 118.3 . .
C4 C5 H5A 118.3 . .
C10A C9 C11A 116.2(4) . .
C10A C9 C4 113.8(3) . .
C11A C9 C4 110.3(3) . .
C10A C9 C11B 74.5(5) . .
C11A C9 C11B 49.3(5) . .
C4 C9 C11B 107.5(4) . .
C11A C9 C10B 146.6(4) . .
C4 C9 C10B 101.0(3) . .
C11B C9 C10B 110.4(6) . .
C7 C6 C5 118.3(2) . .
C7 C6 H6A 120.8 . .
C5 C6 H6A 120.8 . .
Si1 C17 H17A 109.5 . .
Si1 C17 H17B 109.5 . .
H17A C17 H17B 109.5 . .
Si1 C17 H17C 109.5 . .
H17A C17 H17C 109.5 . .
H17B C17 H17C 109.5 . .
C12 C14 H14A 109.5 . .
C12 C14 H14B 109.5 . .
H14A C14 H14B 109.5 . .
C12 C14 H14C 109.5 . .
H14A C14 H14C 109.5 . .
H14B C14 H14C 109.5 . .
Si1 C16 H16A 109.5 . .
Si1 C16 H16B 109.5 . .
H16A C16 H16B 109.5 . .
Si1 C16 H16C 109.5 . .
H16A C16 H16C 109.5 . .
H16B C16 H16C 109.5 . .
C12 C13 H13A 109.5 . .
C12 C13 H13B 109.5 . .
H13A C13 H13B 109.5 . .
C12 C13 H13C 109.5 . .
H13A C13 H13C 109.5 . .
H13B C13 H13C 109.5 . .
Si1 C18 H18A 109.5 . .
Si1 C18 H18B 109.5 . .
H18A C18 H18B 109.5 . .
Si1 C18 H18C 109.5 . .
H18A C18 H18C 109.5 . .
H18B C18 H18C 109.5 . .
C9 C11A H11A 109.5 . .
C9 C11A H11B 109.5 . .
H11A C11A H11B 109.5 . .
C9 C11A H11C 109.5 . .
H11A C11A H11C 109.5 . .
H11B C11A H11C 109.5 . .
C9 C10A H10A 109.5 . .
C9 C10A H10B 109.5 . .
H10A C10A H10B 109.5 . .
C9 C10A H10C 109.5 . .
H10A C10A H10C 109.5 . .
H10B C10A H10C 109.5 . .
C9 C11B H11D 109.5 . .
C9 C11B H11E 109.5 . .
H11D C11B H11E 109.5 . .
C9 C11B H11F 109.5 . .
H11D C11B H11F 109.5 . .
H11E C11B H11F 109.5 . .
C9 C10B H10D 109.5 . .
C9 C10B H10E 109.5 . .
H10D C10B H10E 109.5 . .
C9 C10B H10F 109.5 . .
H10D C10B H10F 109.5 . .
H10E C10B H10F 109.5 . .

loop_
_geom_bond_atom_site_label_1
_geom_bond_atom_site_label_2
_geom_bond_distance
_geom_bond_site_symmetry_2
Co1 C1 2.097(3) .
Co1 C15 2.099(2) 2_655
Co1 C15 2.099(2) .
Si1 C15 1.851(2) .
Si1 C18 1.902(4) .
Si1 C17 1.929(3) .
Si1 C16 1.930(3) .
C1 N1 1.401(2) 2_655
C1 N1 1.401(2) .
C1 H1A 0.9300 .
N1 C2 1.396(3) .
N1 C3 1.520(3) .
C2 C2 1.417(5) 2_655
C2 H2A 0.98(3) .
C15 H15A 1.01(4) .
C15 H15B 0.96(4) .
C3 C4 1.405(3) .
C3 C8 1.435(3) .
C12 C14 1.520(4) .
C12 C8 1.522(3) .
C12 C13 1.565(3) .
C12 H12A 0.9800 .
C8 C7 1.460(3) .
C4 C5 1.458(3) .
C4 C9 1.563(3) .
C7 C6 1.386(4) .
C7 H7A 0.9300 .
C5 C6 1.419(4) .
C5 H5A 0.9300 .
C9 C10A 1.471(5) .
C9 C11A 1.562(6) .
C9 C11B 1.627(9) .
C9 C10B 1.651(10) .
C6 H6A 0.9300 .
C17 H17A 0.9600 .
C17 H17B 0.9600 .
C17 H17C 0.9600 .
C14 H14A 0.9600 .
C14 H14B 0.9600 .
C14 H14C 0.9600 .
C16 H16A 0.9600 .
C16 H16B 0.9600 .
C16 H16C 0.9600 .
C13 H13A 0.9600 .
C13 H13B 0.9600 .
C13 H13C 0.9600 .
C18 H18A 0.9600 .
C18 H18B 0.9600 .
C18 H18C 0.9600 .
C11A H11A 0.9600 .
C11A H11B 0.9600 .
C11A H11C 0.9600 .
C10A H10A 0.9600 .
C10A H10B 0.9600 .
C10A H10C 0.9600 .
C11B H11D 0.9600 .
C11B H11E 0.9600 .
C11B H11F 0.9600 .
C10B H10D 0.9600 .
C10B H10E 0.9600 .
C10B H10F 0.9600 .
